data_4518455
loop_
_publ_author_name
'Wang, Xing-Huo'
'Lou, Xin-Yue'
'Lu, Tong'
'Wang, Chunyu'
'Tang, Jun'
'Liu, Fengqi'
'Wang, Yan'
'Yang, Ying-Wei'

_publ_section_title
;
 Supramolecular Engineering of Efficient Artificial Light-Harvesting
 Systems from Cyanovinylene Chromophores and Pillar[5]arene-Based Polymer
 Hosts.
;
_journal_issue 3
_journal_name_full 'ACS applied materials &amp; interfaces'
_journal_page_first 4593
_journal_page_last 4604
_journal_paper_doi 10.1021/acsami.0c21651
_journal_volume 13
_journal_year 2021
_chemical_formula_moiety 'C25 H26 N4 O S'
_chemical_formula_sum 'C25 H26 N4 O S'
_chemical_formula_weight 430.56
_space_group_crystal_system triclinic
_space_group_IT_number 2
_space_group_name_Hall '-P 1'
_space_group_name_H-M_alt 'P -1'
_atom_sites_solution_hydrogens geom
_atom_sites_solution_primary dual
_atom_sites_solution_secondary difmap
_audit_creation_date 2019-07-04
_audit_creation_method
;
Olex2 1.2
(compiled 2018.05.29 svn.r3508 for OlexSys, GUI svn.r5506)
;
_cell_angle_alpha 99.8890(10)
_cell_angle_beta 98.5000(10)
_cell_angle_gamma 111.2700(10)
_cell_formula_units_Z 2
_cell_length_a 10.2816(4)
_cell_length_b 10.7860(3)
_cell_length_c 11.5784(4)
_cell_measurement_reflns_used 9921
_cell_measurement_temperature 293(2)
_cell_measurement_theta_max 29.564
_cell_measurement_theta_min 2.985
_cell_volume 1147.48(7)
_computing_cell_refinement 'SAINT V8.38A (?, 2016)'
_computing_data_reduction 'SAINT V8.38A (?, 2016)'
_computing_molecular_graphics 'Olex2 (Dolomanov et al., 2009)'
_computing_publication_material 'Olex2 (Dolomanov et al., 2009)'
_computing_structure_refinement 'XL (Sheldrick, 2008)'
_computing_structure_solution 'XT (Sheldrick, 2015)'
_diffrn_ambient_temperature 294.5
_diffrn_measured_fraction_theta_full 0.996
_diffrn_measured_fraction_theta_max 0.996
_diffrn_measurement_device_type 'Bruker APEX-II CCD'
_diffrn_measurement_method '\f and \w scans'
_diffrn_radiation_monochromator graphite
_diffrn_radiation_type MoK\a
_diffrn_radiation_wavelength 0.71073
_diffrn_reflns_av_R_equivalents 0.0268
_diffrn_reflns_av_unetI/netI 0.0233
_diffrn_reflns_limit_h_max 14
_diffrn_reflns_limit_h_min -14
_diffrn_reflns_limit_k_max 14
_diffrn_reflns_limit_k_min -14
_diffrn_reflns_limit_l_max 16
_diffrn_reflns_limit_l_min -16
_diffrn_reflns_number 30927
_diffrn_reflns_theta_full 29.61
_diffrn_reflns_theta_max 29.61
_diffrn_reflns_theta_min 2.98
_diffrn_source 'fine-focus sealed tube'
_diffrn_standards_number 0
_exptl_absorpt_coefficient_mu 0.165
_exptl_absorpt_correction_T_max 0.9853
_exptl_absorpt_correction_T_min 0.9821
_exptl_absorpt_correction_type none
_exptl_crystal_colour 'clear yellowish yellow'
_exptl_crystal_colour_lustre clear
_exptl_crystal_colour_modifier yellowish
_exptl_crystal_colour_primary yellow
_exptl_crystal_density_diffrn 1.246
_exptl_crystal_density_method 'not measured'
_exptl_crystal_description block
_exptl_crystal_F_000 456
_exptl_crystal_size_max 0.11
_exptl_crystal_size_mid 0.1
_exptl_crystal_size_min 0.09
_refine_diff_density_max 0.434
_refine_diff_density_min -0.205
_refine_diff_density_rms 0.039
_refine_ls_extinction_method none
_refine_ls_goodness_of_fit_ref 1.036
_refine_ls_hydrogen_treatment constr
_refine_ls_matrix_type full
_refine_ls_number_parameters 289
_refine_ls_number_reflns 6424
_refine_ls_number_restraints 2
_refine_ls_restrained_S_all 1.038
_refine_ls_R_factor_all 0.0884
_refine_ls_R_factor_gt 0.0611
_refine_ls_shift/su_max 0.000
_refine_ls_shift/su_mean 0.000
_refine_ls_structure_factor_coef Fsqd
_refine_ls_weighting_details 'calc w=1/[\s^2^(Fo^2^)+(0.0739P)^2^+0.3983P] where P=(Fo^2^+2Fc^2^)/3'
_refine_ls_weighting_scheme calc
_refine_ls_wR_factor_gt 0.1580
_refine_ls_wR_factor_ref 0.1790
_reflns_number_gt 4451
_reflns_number_total 6424
_reflns_threshold_expression >2sigma(I)
_cod_data_source_file am0c21651_si_002.cif
_cod_data_source_block 33
_cod_database_code 4518455
_olex2_refinement_description
;
1. Fixed Uiso
 At 1.2 times of:
  All C(H) groups, All C(H,H) groups
 At 1.5 times of:
  All C(H,H,H) groups
2. Rigid bond restraints
 N3, C19
 with sigma for 1-2 distances of 0.001 and sigma for 1-3 distances of 0.001
 C22, C23
 with sigma for 1-2 distances of 0.001 and sigma for 1-3 distances of 0.001
3. Uiso/Uaniso restraints and constraints
Uanis(S1) = Uanis(S1A)
Uanis(N3) = Uanis(N3A)
4. Others
 Sof(N3A)=Sof(S1A)=1-FVAR(1)
 Sof(S1)=Sof(N3)=FVAR(1)
5.a Secondary CH2 refined with riding coordinates:
 C5(H5A,H5B), C3(H3A,H3B), C4(H4A,H4B), C2(H2A,H2B), C13(H13A,H13B), C15(H15A,
 H15B)
5.b Aromatic/amide H refined with riding coordinates:
 C16(H16), C7(H7), C10(H10), C9(H9), C24(H24), C21(H21), C23(H23), C22(H22)
5.c Idealised Me refined as rotating group:
 C14(H14A,H14B,H14C), C12(H12A,H12B,H12C)
;
_olex2_submission_special_instructions 'No special instructions were received'

loop_
_space_group_symop_id
_space_group_symop_operation_xyz
1 'x, y, z'
2 '-x, -y, -z'

loop_
_atom_site_label
_atom_site_type_symbol
_atom_site_fract_x
_atom_site_fract_y
_atom_site_fract_z
_atom_site_U_iso_or_equiv
_atom_site_adp_type
_atom_site_occupancy
_atom_site_calc_flag
_atom_site_disorder_assembly
_atom_site_disorder_group
_atom_site_refinement_flags_posn
_atom_site_refinement_flags_adp
S1 S 0.14905(7) 0.94930(7) 0.52514(6) 0.0633(2) Uani 0.923(3) d A 1 . .
N3 N 0.3069(5) 0.8156(4) 0.6013(4) 0.0700(9) Uani 0.923(3) d A 1 . U
N3A N 0.183(4) 0.923(3) 0.529(3) 0.0700(9) Uani 0.077(3) d A 2 . .
S1A S 0.3041(17) 0.8344(18) 0.5806(15) 0.0633(2) Uani 0.077(3) d A 2 . .
O1 O 0.61152(14) 0.69018(14) 0.39838(11) 0.0555(3) Uani 1 d . . . .
N1 N 0.7063(2) 0.7389(2) 0.00961(15) 0.0667(5) Uani 1 d . . . .
C6 C 0.58962(18) 0.73022(18) 0.29448(15) 0.0465(4) Uani 1 d . . . .
C5 C 0.7238(2) 0.6416(2) 0.41916(17) 0.0536(4) Uani 1 d . . . .
H5A H 0.8139 0.7099 0.4141 0.064 Uiso 1 calc . . R .
H5B H 0.7017 0.5580 0.3589 0.064 Uiso 1 calc . . R .
C11 C 0.48906(19) 0.79212(18) 0.28495(16) 0.0488(4) Uani 1 d . . . .
C8 C 0.6338(2) 0.7536(2) 0.09736(17) 0.0548(4) Uani 1 d . . . .
C16 C 0.42325(19) 0.81096(18) 0.38307(16) 0.0499(4) Uani 1 d . . . .
H16 H 0.4557 0.7840 0.4498 0.060 Uiso 1 calc . . R .
C3 C 0.8465(2) 0.5537(2) 0.56557(17) 0.0557(4) Uani 1 d . . . .
H3A H 0.8166 0.4669 0.5071 0.067 Uiso 1 calc . . R .
H3B H 0.9377 0.6152 0.5555 0.067 Uiso 1 calc . . R .
C7 C 0.6590(2) 0.71101(19) 0.20383(16) 0.0511(4) Uani 1 d . . . .
H7 H 0.7234 0.6693 0.2132 0.061 Uiso 1 calc . . R .
C4 C 0.7353(2) 0.6147(2) 0.54240(17) 0.0563(5) Uani 1 d . . . .
H4A H 0.6428 0.5514 0.5487 0.068 Uiso 1 calc . . R .
H4B H 0.7629 0.6997 0.6026 0.068 Uiso 1 calc . . R .
C19 C 0.26856(19) 0.86905(19) 0.50681(19) 0.0538(4) Uani 1 d . . . U
C17 C 0.3210(2) 0.8616(2) 0.39612(18) 0.0543(4) Uani 1 d A . . .
C20 C 0.2368(2) 0.8453(2) 0.6887(2) 0.0612(5) Uani 1 d . . . .
C10 C 0.4666(2) 0.8331(2) 0.17703(18) 0.0605(5) Uani 1 d . . . .
H10 H 0.4022 0.8748 0.1670 0.073 Uiso 1 calc . . R .
C25 C 0.1491(2) 0.9157(2) 0.6648(2) 0.0592(5) Uani 1 d A . . .
C9 C 0.5340(2) 0.8152(2) 0.08674(18) 0.0632(5) Uani 1 d . . . .
H9 H 0.5141 0.8438 0.0173 0.076 Uiso 1 calc . . R .
N4 N 1.0450(3) 0.4183(3) 0.7309(2) 0.1032(8) Uani 1 d . . . .
C2 C 0.8648(2) 0.5308(2) 0.69196(18) 0.0624(5) Uani 1 d . . . .
H2A H 0.8979 0.6182 0.7502 0.075 Uiso 1 calc . . R .
H2B H 0.7725 0.4724 0.7028 0.075 Uiso 1 calc . . R .
C1 C 0.9666(3) 0.4674(3) 0.7147(2) 0.0717(6) Uani 1 d . . . .
C13 C 0.8125(3) 0.6781(3) 0.0217(2) 0.0741(6) Uani 1 d . . . .
H13A H 0.8681 0.7108 0.1043 0.089 Uiso 1 calc . . R .
H13B H 0.8777 0.7097 -0.0296 0.089 Uiso 1 calc . . R .
C15 C 0.6814(3) 0.7830(3) -0.1016(2) 0.0767(6) Uani 1 d . . . .
H15A H 0.7673 0.8054 -0.1330 0.092 Uiso 1 calc . . R .
H15B H 0.6632 0.8656 -0.0833 0.092 Uiso 1 calc . . R .
C24 C 0.0767(2) 0.9506(2) 0.7499(3) 0.0750(7) Uani 1 d . . . .
H24 H 0.0178 0.9968 0.7345 0.090 Uiso 1 calc A . R .
C18 C 0.2558(3) 0.9080(3) 0.3037(2) 0.0789(7) Uani 1 d . . . .
C21 C 0.2514(3) 0.8069(3) 0.7963(2) 0.0798(7) Uani 1 d A . . .
H21 H 0.3080 0.7584 0.8115 0.096 Uiso 1 calc . . R .
C23 C 0.0961(3) 0.9136(3) 0.8577(3) 0.0850(7) Uani 1 d A . . U
H23 H 0.0511 0.9375 0.9166 0.102 Uiso 1 calc . . R .
C14 C 0.5578(3) 0.6757(3) -0.1962(2) 0.0867(8) Uani 1 d . . . .
H14A H 0.5406 0.7122 -0.2642 0.130 Uiso 1 calc . . GR .
H14B H 0.4738 0.6487 -0.1639 0.130 Uiso 1 calc . . GR .
H14C H 0.5797 0.5974 -0.2212 0.130 Uiso 1 calc . . GR .
N2 N 0.2002(3) 0.9447(4) 0.2325(3) 0.1260(12) Uani 1 d A . . .
C22 C 0.1811(3) 0.8416(3) 0.8801(3) 0.0885(7) Uani 1 d . . . U
H22 H 0.1904 0.8166 0.9529 0.106 Uiso 1 calc A . R .
C12 C 0.7497(4) 0.5263(3) -0.0099(3) 0.0922(8) Uani 1 d . . . .
H12A H 0.6923 0.4928 -0.0908 0.138 Uiso 1 calc . . GR .
H12B H 0.6908 0.4939 0.0445 0.138 Uiso 1 calc . . GR .
H12C H 0.8252 0.4938 -0.0040 0.138 Uiso 1 calc . . GR .

loop_
_atom_site_aniso_label
_atom_site_aniso_U_11
_atom_site_aniso_U_22
_atom_site_aniso_U_33
_atom_site_aniso_U_23
_atom_site_aniso_U_13
_atom_site_aniso_U_12
S1 0.0563(4) 0.0665(4) 0.0799(4) 0.0123(3) 0.0177(3) 0.0405(3)
N3 0.0837(18) 0.0688(19) 0.0735(18) 0.0214(11) 0.0342(14) 0.0404(13)
N3A 0.0837(18) 0.0688(19) 0.0735(18) 0.0214(11) 0.0342(14) 0.0404(13)
S1A 0.0563(4) 0.0665(4) 0.0799(4) 0.0123(3) 0.0177(3) 0.0405(3)
O1 0.0582(7) 0.0773(9) 0.0517(7) 0.0237(6) 0.0186(6) 0.0444(7)
N1 0.0787(12) 0.0824(12) 0.0537(9) 0.0245(9) 0.0256(9) 0.0411(10)
C6 0.0449(8) 0.0506(9) 0.0444(9) 0.0097(7) 0.0073(7) 0.0217(7)
C5 0.0515(10) 0.0677(11) 0.0526(10) 0.0149(8) 0.0119(8) 0.0359(9)
C11 0.0468(9) 0.0514(9) 0.0502(9) 0.0086(7) 0.0074(7) 0.0248(8)
C8 0.0583(11) 0.0578(11) 0.0490(10) 0.0123(8) 0.0133(8) 0.0239(9)
C16 0.0470(9) 0.0526(10) 0.0514(9) 0.0074(7) 0.0072(7) 0.0252(8)
C3 0.0586(11) 0.0657(11) 0.0525(10) 0.0153(8) 0.0125(8) 0.0356(9)
C7 0.0513(10) 0.0576(10) 0.0502(9) 0.0126(8) 0.0133(8) 0.0276(8)
C4 0.0577(11) 0.0698(12) 0.0516(10) 0.0155(9) 0.0124(8) 0.0366(10)
C19 0.0429(9) 0.0514(10) 0.0696(12) 0.0062(8) 0.0100(8) 0.0264(8)
C17 0.0509(10) 0.0559(10) 0.0627(11) 0.0130(8) 0.0126(8) 0.0295(8)
C20 0.0494(10) 0.0627(12) 0.0707(13) 0.0069(10) 0.0140(9) 0.0256(9)
C10 0.0652(12) 0.0690(12) 0.0577(11) 0.0153(9) 0.0088(9) 0.0406(10)
C25 0.0450(9) 0.0532(10) 0.0745(13) 0.0002(9) 0.0143(9) 0.0205(8)
C9 0.0757(13) 0.0733(13) 0.0524(11) 0.0214(9) 0.0140(10) 0.0405(11)
N4 0.118(2) 0.149(2) 0.0911(16) 0.0493(16) 0.0277(14) 0.0975(19)
C2 0.0686(12) 0.0752(13) 0.0557(11) 0.0180(9) 0.0134(9) 0.0419(11)
C1 0.0816(15) 0.0891(16) 0.0612(12) 0.0262(11) 0.0153(11) 0.0502(13)
C13 0.0830(16) 0.0902(17) 0.0649(13) 0.0264(12) 0.0359(12) 0.0420(13)
C15 0.0814(16) 0.0919(17) 0.0645(13) 0.0295(12) 0.0286(12) 0.0339(13)
C24 0.0532(11) 0.0654(13) 0.1006(18) -0.0010(12) 0.0265(12) 0.0232(10)
C18 0.0805(15) 0.1059(19) 0.0925(17) 0.0487(15) 0.0394(13) 0.0665(15)
C21 0.0706(14) 0.0957(18) 0.0788(16) 0.0217(13) 0.0202(12) 0.0381(13)
C23 0.0658(14) 0.0781(15) 0.0924(19) -0.0082(13) 0.0402(13) 0.0122(10)
C14 0.0859(17) 0.109(2) 0.0715(15) 0.0175(14) 0.0190(13) 0.0476(16)
N2 0.134(2) 0.209(3) 0.138(2) 0.112(2) 0.0757(19) 0.136(2)
C22 0.0772(16) 0.1011(19) 0.0742(16) 0.0128(14) 0.0249(13) 0.0218(13)
C12 0.114(2) 0.0922(19) 0.0740(16) 0.0183(14) 0.0264(15) 0.0436(17)

loop_
_atom_type_symbol
_atom_type_description
_atom_type_scat_dispersion_real
_atom_type_scat_dispersion_imag
_atom_type_scat_source
C C 0.0033 0.0016 'International Tables Vol C Tables 4.2.6.8 and 6.1.1.4'
H H 0.0000 0.0000 'International Tables Vol C Tables 4.2.6.8 and 6.1.1.4'
N N 0.0061 0.0033 'International Tables Vol C Tables 4.2.6.8 and 6.1.1.4'
O O 0.0106 0.0060 'International Tables Vol C Tables 4.2.6.8 and 6.1.1.4'
S S 0.1246 0.1234 'International Tables Vol C Tables 4.2.6.8 and 6.1.1.4'

loop_
_geom_angle_atom_site_label_1
_geom_angle_atom_site_label_2
_geom_angle_atom_site_label_3
_geom_angle
_geom_angle_site_symmetry_1
_geom_angle_site_symmetry_3
_geom_angle_publ_flag
C25 S1 C19 88.72(10) . . ?
C20 N3 C19 106.2(3) . . ?
C19 N3A S1A 31.0(10) . . ?
C19 N3A C25 112(2) . . ?
C25 N3A S1A 80.9(16) . . ?
N3A S1A C17 70.5(10) . . ?
C19 S1A N3A 37.3(11) . . ?
C19 S1A C17 33.2(6) . . ?
C19 S1A C20 117.5(11) . . ?
C20 S1A N3A 80.3(11) . . ?
C20 S1A C17 150.7(9) . . ?
C6 O1 C5 117.80(13) . . ?
C8 N1 C13 121.75(17) . . ?
C8 N1 C15 121.57(19) . . ?
C13 N1 C15 116.68(18) . . ?
O1 C6 C11 115.37(15) . . ?
O1 C6 C7 122.52(15) . . ?
C7 C6 C11 122.10(16) . . ?
O1 C5 H5A 110.1 . . ?
O1 C5 H5B 110.1 . . ?
O1 C5 C4 108.09(14) . . ?
H5A C5 H5B 108.4 . . ?
C4 C5 H5A 110.1 . . ?
C4 C5 H5B 110.1 . . ?
C6 C11 C16 119.09(16) . . ?
C10 C11 C6 115.10(16) . . ?
C10 C11 C16 125.78(16) . . ?
N1 C8 C7 120.94(18) . . ?
N1 C8 C9 121.65(18) . . ?
C7 C8 C9 117.39(17) . . ?
C11 C16 H16 114.4 . . ?
C17 C16 C11 131.29(18) . . ?
C17 C16 H16 114.4 . . ?
H3A C3 H3B 108.0 . . ?
C4 C3 H3A 109.4 . . ?
C4 C3 H3B 109.4 . . ?
C2 C3 H3A 109.4 . . ?
C2 C3 H3B 109.4 . . ?
C2 C3 C4 111.21(16) . . ?
C6 C7 C8 121.06(17) . . ?
C6 C7 H7 119.5 . . ?
C8 C7 H7 119.5 . . ?
C5 C4 C3 110.11(15) . . ?
C5 C4 H4A 109.6 . . ?
C5 C4 H4B 109.6 . . ?
C3 C4 H4A 109.6 . . ?
C3 C4 H4B 109.6 . . ?
H4A C4 H4B 108.2 . . ?
N3 C19 S1 116.4(2) . . ?
N3 C19 C17 124.2(2) . . ?
N3A C19 S1 5.3(15) . . ?
N3A C19 N3 111.1(15) . . ?
N3A C19 C17 124.7(15) . . ?
S1A C19 S1 116.9(9) . . ?
S1A C19 N3 3.8(12) . . ?
S1A C19 N3A 111.7(17) . . ?
S1A C19 C17 123.5(8) . . ?
C17 C19 S1 119.45(15) . . ?
C16 C17 S1A 97.7(4) . . ?
C16 C17 C19 121.06(17) . . ?
C16 C17 C18 123.34(19) . . ?
C19 C17 S1A 23.3(4) . . ?
C18 C17 S1A 138.9(4) . . ?
C18 C17 C19 115.59(17) . . ?
N3 C20 S1A 12.4(6) . . ?
N3 C20 C25 117.8(2) . . ?
C25 C20 S1A 105.7(6) . . ?
C21 C20 N3 121.7(2) . . ?
C21 C20 S1A 133.8(6) . . ?
C21 C20 C25 120.5(2) . . ?
C11 C10 H10 118.2 . . ?
C9 C10 C11 123.68(18) . . ?
C9 C10 H10 118.2 . . ?
N3A C25 S1 17.9(13) . . ?
C20 C25 S1 110.83(15) . . ?
C20 C25 N3A 93.0(13) . . ?
C20 C25 C24 120.8(2) . . ?
C24 C25 S1 128.40(19) . . ?
C24 C25 N3A 146.3(13) . . ?
C8 C9 H9 119.7 . . ?
C10 C9 C8 120.66(18) . . ?
C10 C9 H9 119.7 . . ?
C3 C2 H2A 109.2 . . ?
C3 C2 H2B 109.2 . . ?
H2A C2 H2B 107.9 . . ?
C1 C2 C3 112.26(18) . . ?
C1 C2 H2A 109.2 . . ?
C1 C2 H2B 109.2 . . ?
N4 C1 C2 179.2(3) . . ?
N1 C13 H13A 108.7 . . ?
N1 C13 H13B 108.7 . . ?
N1 C13 C12 114.1(2) . . ?
H13A C13 H13B 107.6 . . ?
C12 C13 H13A 108.7 . . ?
C12 C13 H13B 108.7 . . ?
N1 C15 H15A 109.1 . . ?
N1 C15 H15B 109.1 . . ?
N1 C15 C14 112.7(2) . . ?
H15A C15 H15B 107.8 . . ?
C14 C15 H15A 109.1 . . ?
C14 C15 H15B 109.1 . . ?
C25 C24 H24 121.3 . . ?
C23 C24 C25 117.4(2) . . ?
C23 C24 H24 121.3 . . ?
N2 C18 C17 177.5(3) . . ?
C20 C21 H21 120.6 . . ?
C22 C21 C20 118.8(3) . . ?
C22 C21 H21 120.6 . . ?
C24 C23 H23 119.2 . . ?
C24 C23 C22 121.6(2) . . ?
C22 C23 H23 119.2 . . ?
C15 C14 H14A 109.5 . . ?
C15 C14 H14B 109.5 . . ?
C15 C14 H14C 109.5 . . ?
H14A C14 H14B 109.5 . . ?
H14A C14 H14C 109.5 . . ?
H14B C14 H14C 109.5 . . ?
C21 C22 C23 120.9(3) . . ?
C21 C22 H22 119.6 . . ?
C23 C22 H22 119.6 . . ?
C13 C12 H12A 109.5 . . ?
C13 C12 H12B 109.5 . . ?
C13 C12 H12C 109.5 . . ?
H12A C12 H12B 109.5 . . ?
H12A C12 H12C 109.5 . . ?
H12B C12 H12C 109.5 . . ?

loop_
_geom_bond_atom_site_label_1
_geom_bond_atom_site_label_2
_geom_bond_distance
_geom_bond_site_symmetry_2
_geom_bond_publ_flag
S1 C19 1.7578(18) . ?
S1 C25 1.717(2) . ?
N3 C19 1.392(4) . ?
N3 C20 1.385(4) . ?
N3A S1A 1.91(4) . ?
N3A C19 1.25(4) . ?
N3A C25 1.67(3) . ?
S1A C19 1.058(14) . ?
S1A C17 2.229(16) . ?
S1A C20 1.524(16) . ?
O1 C6 1.361(2) . ?
O1 C5 1.4365(19) . ?
N1 C8 1.367(3) . ?
N1 C13 1.465(3) . ?
N1 C15 1.467(3) . ?
C6 C11 1.421(2) . ?
C6 C7 1.381(2) . ?
C5 H5A 0.9700 . ?
C5 H5B 0.9700 . ?
C5 C4 1.501(3) . ?
C11 C16 1.427(3) . ?
C11 C10 1.410(3) . ?
C8 C7 1.409(3) . ?
C8 C9 1.412(3) . ?
C16 H16 0.9300 . ?
C16 C17 1.365(2) . ?
C3 H3A 0.9700 . ?
C3 H3B 0.9700 . ?
C3 C4 1.526(2) . ?
C3 C2 1.521(3) . ?
C7 H7 0.9300 . ?
C4 H4A 0.9700 . ?
C4 H4B 0.9700 . ?
C19 C17 1.463(3) . ?
C17 C18 1.435(3) . ?
C20 C25 1.400(3) . ?
C20 C21 1.384(3) . ?
C10 H10 0.9300 . ?
C10 C9 1.361(3) . ?
C25 C24 1.400(3) . ?
C9 H9 0.9300 . ?
N4 C1 1.125(3) . ?
C2 H2A 0.9700 . ?
C2 H2B 0.9700 . ?
C2 C1 1.460(3) . ?
C13 H13A 0.9700 . ?
C13 H13B 0.9700 . ?
C13 C12 1.479(4) . ?
C15 H15A 0.9700 . ?
C15 H15B 0.9700 . ?
C15 C14 1.497(4) . ?
C24 H24 0.9300 . ?
C24 C23 1.383(4) . ?
C18 N2 1.140(3) . ?
C21 H21 0.9300 . ?
C21 C22 1.373(4) . ?
C23 H23 0.9300 . ?
C23 C22 1.388(4) . ?
C14 H14A 0.9600 . ?
C14 H14B 0.9600 . ?
C14 H14C 0.9600 . ?
C22 H22 0.9300 . ?
C12 H12A 0.9600 . ?
C12 H12B 0.9600 . ?
C12 H12C 0.9600 . ?
